data_9009953
loop_
_publ_author_name
'Belokoneva E L'
'Goryunova A N'
'Pletnev P A'
'Spiridonov E M'

_publ_section_title
;
 Crystal structure of high-manganese tinzenite from the Falotta deposit
 in Switzerland
;
_journal_name_full 'Crystallography Reports'
_journal_page_first 30
_journal_page_last 32
_journal_paper_doi 10.1134/1.1343122
_journal_volume 46
_journal_year 2001
_chemical_compound_source 'Falotta deposit, Switzerland'
_chemical_formula_sum 'Al1.88 B Ca1.42 Fe0.21 H0.5 Mg0.03 Mn1.46 O16 Si4'
_chemical_name_mineral Tinzenite
_space_group_IT_number 2
_symmetry_space_group_name_Hall '-P 1'
_symmetry_space_group_name_H-M 'P -1'
_cell_angle_alpha 91.88
_cell_angle_beta 98.80
_cell_angle_gamma 77.05
_cell_formula_units_Z 2
_cell_length_a 7.154
_cell_length_b 9.126
_cell_length_c 8.949
_cell_volume 562.694
_database_code_amcsd 0012369
_exptl_crystal_density_diffrn 3.426
_cod_original_formula_sum 'Ca1.42 Mn1.46 Mg.03 Fe.21 Al1.88 Si4 B O16 H.5'
_cod_database_code 9009953

loop_
_space_group_symop_operation_xyz
x,y,z
-x,-y,-z

loop_
_atom_site_label
_atom_site_fract_x
_atom_site_fract_y
_atom_site_fract_z
_atom_site_occupancy
_atom_site_U_iso_or_equiv
_atom_site_type_symbol
_atom_site_attached_hydrogens
Ca1 0.74863 0.34796 0.39567 0.92500 0.01001 Ca 0
Mn1 0.74863 0.34796 0.39567 0.07500 0.01001 Mn 0
Ca2 0.18243 0.09821 0.08194 0.49500 0.00969 Ca 0
Mn2 0.18243 0.09821 0.08194 0.50500 0.00969 Mn 0
Mn 0.76444 0.59653 0.10811 0.88000 0.00964 Mn 0
Mg 0.76444 0.59653 0.10811 0.03000 0.00964 Mg 0
Fe2+ 0.76444 0.59653 0.10811 0.09000 0.00964 Fe 0
Al1 0.05050 0.80208 0.25116 0.90000 0.00646 Al 0
Fe3+1 0.05050 0.80208 0.25116 0.10000 0.00646 Fe 0
Al2 0.35010 0.93754 0.41979 0.98000 0.00633 Al 0
Fe3+2 0.35010 0.93754 0.41979 0.02000 0.00633 Fe 0
Si1 0.21060 0.44713 0.23749 1.00000 0.00608 Si 0
Si2 0.21960 0.27535 0.52642 1.00000 0.00532 Si 0
Si3 0.70660 0.25565 0.01412 1.00000 0.00621 Si 0
Si4 0.63760 0.02065 0.22794 1.00000 0.00583 Si 0
B 0.45940 0.63340 0.28530 1.00000 0.00583 B 0
O1 0.05890 0.60290 0.18600 1.00000 0.00798 O 0
O2 0.22960 0.32880 0.10400 1.00000 0.01191 O 0
O3 0.42030 0.48410 0.31300 1.00000 0.00849 O 0
O4 0.13200 0.37960 0.37680 1.00000 0.01127 O 0
O5 0.02400 0.24080 0.56690 1.00000 0.00836 O 0
O6 0.32870 0.37900 0.64950 1.00000 0.00735 O 0
O7 0.38150 0.12790 0.49680 1.00000 0.00722 O 0
O8 0.54500 0.34550 0.87890 1.00000 0.00760 O 0
O9 0.88450 0.14980 0.93940 1.00000 0.00861 O 0
O10 0.77520 0.36740 0.14100 1.00000 0.01064 O 0
O11 0.60380 0.13820 0.08770 1.00000 0.01191 O 0
O12 0.43020 0.98490 0.23940 1.00000 0.00925 O 0
O13 0.72020 0.09810 0.38410 1.00000 0.00747 O 0
O14 0.78830 0.87330 0.17290 1.00000 0.00899 O 0
O15 0.32350 0.74680 0.35330 1.00000 0.00697 O 0
O-H16 0.09360 0.99850 0.32050 1.00000 0.00798 O 1

loop_
_cod_changelog_entry_id
_cod_changelog_entry_author
_cod_changelog_entry_date
_cod_changelog_entry_text
1
;cod-tools version 3.8.0
Id: cif_guess_AMCSD_atom_types 9581 2023-05-17 12:35:41Z saulius
;
2023-05-18T11:40:38+03:00
;Derived atom types and hydrogen counts
from atom names that follow the AMCSD naming convention
(Wat == water, O-H == hydroxyl).
;

loop_
_cod_related_entry_id
_cod_related_entry_database
_cod_related_entry_code
1 AMCSD 0012369
